data_1517506
loop_
_publ_author_name
'Bailey, Stephen J.'
'Wales, Steven M.'
'Willis, Anthony C.'
'Keller, Paul A.'

_publ_section_title
;
 Ring-opening and -expansion of 2,2'-biaziridine: access to diverse
 enantiopure linear and bicyclic vicinal diamines.
;
_journal_issue 16
_journal_name_full 'Organic letters'
_journal_page_first 4344
_journal_page_last 4347
_journal_paper_doi 10.1021/ol502164b
_journal_volume 16
_journal_year 2014
_chemical_absolute_configuration ad
_chemical_compound_source ' from U of Wollongong'
_chemical_formula_moiety 'C18 H20 N2 O4 S2'
_chemical_formula_sum 'C18 H20 N2 O4 S2'
_chemical_formula_weight 392.50
_space_group_IT_number 4
_symmetry_cell_setting monoclinic
_symmetry_space_group_name_Hall 'P 2yb'
_symmetry_space_group_name_H-M 'P 1 21 1'
_atom_sites_solution_hydrogens geom
_atom_sites_solution_primary direct
_audit_creation_date 11-07-22
_audit_creation_method CRYSTALS_ver_14.11
_audit_update_record
;
2011-07-22 - Report on C18 H20 N2 O4 S2
             by Anthony C. Willis
             for Paul Keller



2011-07-22 - passes checkcif tests with minor warnings  
;
_cell_angle_alpha 90
_cell_angle_beta 91.7472(14)
_cell_angle_gamma 90
_cell_formula_units_Z 2
_cell_length_a 7.5547(2)
_cell_length_b 13.2602(3)
_cell_length_c 9.4580(2)
_cell_measurement_reflns_used 15134
_cell_measurement_temperature 200
_cell_measurement_theta_max 27.5
_cell_measurement_theta_min 2.6
_cell_volume 947.03(4)
_computing_cell_refinement 'DENZO/SCALEPACK (Otwinowski & Minor, 1997)'
_computing_data_collection 'COLLECT (Nonius, 2001).'
_computing_data_reduction 'DENZO/SCALEPACK (Otwinowski & Minor, 1997)'
_computing_molecular_graphics
; 
ORTEP-II (Johnson 1976) in teXsan (MSC, 1992-1997)
;
_computing_publication_material 'CRYSTALS (Betteridge et al., 2003)'
_computing_structure_refinement 'CRYSTALS (Betteridge et al., 2003)'
_computing_structure_solution 'SIR92 (Altomare et al., 1994)'
_diffrn_ambient_temperature 200
_diffrn_measured_fraction_theta_full 0.999
_diffrn_measured_fraction_theta_max 0.999
_diffrn_measurement_device Area
_diffrn_measurement_device_type 'Nonius KappaCCD'
_diffrn_measurement_method ' \f and \w scans with CCD '
_diffrn_radiation_monochromator graphite
_diffrn_radiation_type 'Mo K\a'
_diffrn_radiation_wavelength 0.71073
_diffrn_reflns_av_R_equivalents 0.037
_diffrn_reflns_limit_h_max 9
_diffrn_reflns_limit_h_min -9
_diffrn_reflns_limit_k_max 17
_diffrn_reflns_limit_k_min -17
_diffrn_reflns_limit_l_max 12
_diffrn_reflns_limit_l_min -12
_diffrn_reflns_number 19578
_diffrn_reflns_theta_full 27.505
_diffrn_reflns_theta_max 27.505
_diffrn_reflns_theta_min 2.646
_diffrn_standards_number 0
_exptl_absorpt_coefficient_mu 0.307
_exptl_absorpt_correction_T_max 0.965
_exptl_absorpt_correction_T_min 0.882
_exptl_absorpt_correction_type integration
_exptl_absorpt_process_details
;
via Gaussian method (Coppens, 1970) implemented in maXus (2000)
;
_exptl_crystal_colour colourless
_exptl_crystal_density_diffrn 1.376
_exptl_crystal_density_method 'not measured'
_exptl_crystal_description plate
_exptl_crystal_F_000 412
_exptl_crystal_size_max 0.360
_exptl_crystal_size_mid 0.280
_exptl_crystal_size_min 0.130
_refine_diff_density_max 0.16
_refine_diff_density_min -0.34
_refine_ls_abs_structure_details 'Flack (1983), 2078 Friedel-pairs'
_refine_ls_abs_structure_Flack -0.02(5)
_refine_ls_extinction_method None
_refine_ls_goodness_of_fit_ref 0.9999
_refine_ls_hydrogen_treatment refxyz
_refine_ls_matrix_type full
_refine_ls_number_parameters 296
_refine_ls_number_reflns 4347
_refine_ls_number_restraints 19
_refine_ls_R_factor_all 0.0333
_refine_ls_R_factor_gt 0.0297
_refine_ls_shift/su_max 0.0055425
_refine_ls_shift/su_mean 0.0005891
_refine_ls_structure_factor_coef Fsqd
_refine_ls_weighting_details
;
 Method= Modified Sheldrick 
 w=1/[\s^2^(F^2^) + ( 0.05P)^2^ + 0.13P] 
 ,where P=(max(Fo^2^,0) + 2Fc^2^)/3 
;
_refine_ls_weighting_scheme calc
_refine_ls_wR_factor_all 0.0767
_refine_ls_wR_factor_gt 0.0747
_refine_ls_wR_factor_ref 0.0767
_reflns_limit_h_max 9
_reflns_limit_h_min -9
_reflns_limit_k_max 17
_reflns_limit_k_min -17
_reflns_limit_l_max 12
_reflns_limit_l_min 0
_reflns_number_gt 4046
_reflns_number_total 4349
_reflns_threshold_expression I>2.0\s(I)
_oxford_diffrn_Wilson_B_factor 2.95
_oxford_diffrn_Wilson_scale 0.78
_oxford_refine_ls_r_factor_ref 0.0333
_oxford_refine_ls_scale 1.144(4)
_oxford_reflns_number_all 4347
_oxford_reflns_threshold_expression_ref I>-10.0\s(I)
_oxford_structure_analysis_title '7211149 wol1105'
_cod_data_source_file ol502164b_si_007.cif
_cod_data_source_block wol1105
_cod_depositor_comments
;
The following automatic conversions were performed:

'_symmetry_cell_setting' value 'Monoclinic' changed to 'monoclinic'
according to
/usr/data/users/saulius/crontab/automatic-downloads/current/ACS/lib/dictionaries/cif_core.dic
dictionary named 'cif_core.dic' version 2.4.2 from 2011-04-26.

Automatic conversion script
Id: cif_fix_values 2281 2013-09-26 08:29:07Z andrius 
;
_cod_original_sg_symbol_H-M 'P 1 21 1 '
_cod_database_code 1517506

loop_
_symmetry_equiv_pos_as_xyz
x,y,z
-x,y+1/2,-z

loop_
_atom_site_label
_atom_site_type_symbol
_atom_site_fract_x
_atom_site_fract_y
_atom_site_fract_z
_atom_site_U_iso_or_equiv
_atom_site_occupancy
_atom_site_adp_type
_atom_site_refinement_flags_posn
S1 S 0.19949(5) 0.49344(8) 0.38701(4) 0.0334 1.0000 Uani .
S2 S 0.77007(6) 0.23613(8) 0.11144(4) 0.0370 1.0000 Uani .
O1 O 0.27136(18) 0.58970(11) 0.42955(15) 0.0436 1.0000 Uani .
O2 O 0.02953(15) 0.49335(14) 0.31457(13) 0.0429 1.0000 Uani .
O3 O 0.93043(17) 0.23808(14) 0.19774(13) 0.0468 1.0000 Uani .
O4 O 0.7098(2) 0.14090(12) 0.05744(15) 0.0508 1.0000 Uani .
N1 N 0.33539(19) 0.42996(12) 0.28414(14) 0.0333 1.0000 Uani .
N2 N 0.6007(2) 0.28595(12) 0.19722(15) 0.0341 1.0000 Uani .
C1 C 0.4305(3) 0.48914(19) 0.1778(2) 0.0448 1.0000 Uani .
C2 C 0.5256(2) 0.45266(14) 0.30488(17) 0.0328 1.0000 Uani .
C3 C 0.6474(2) 0.36443(14) 0.30259(16) 0.0325 1.0000 Uani .
C4 C 0.5945(3) 0.26312(17) 0.3511(2) 0.0447 1.0000 Uani .
C5 C 0.1984(2) 0.41250(16) 0.53399(18) 0.0345 1.0000 Uani .
C6 C 0.1346(3) 0.31508(17) 0.5172(2) 0.0430 1.0000 Uani .
C7 C 0.1387(3) 0.25056(18) 0.6311(2) 0.0482 1.0000 Uani .
C8 C 0.2036(3) 0.28117(19) 0.7635(2) 0.0495 1.0000 Uani D
C9 C 0.2625(3) 0.3804(2) 0.7777(2) 0.0551 1.0000 Uani .
C10 C 0.2615(3) 0.44665(18) 0.6640(2) 0.0456 1.0000 Uani .
C11 C 0.2113(4) 0.2099(3) 0.8871(3) 0.0734 1.0000 Uani D
C12 C 0.7868(2) 0.32354(16) -0.02722(18) 0.0345 1.0000 Uani .
C13 C 0.7112(3) 0.30254(17) -0.1592(2) 0.0474 1.0000 Uani .
C14 C 0.7168(3) 0.37450(18) -0.2642(2) 0.0502 1.0000 Uani .
C15 C 0.7957(2) 0.46712(16) -0.24047(18) 0.0405 1.0000 Uani D
C16 C 0.8743(3) 0.4857(2) -0.1086(2) 0.0489 1.0000 Uani .
C17 C 0.8718(3) 0.41464(18) -0.0017(2) 0.0450 1.0000 Uani .
C18 C 0.7942(4) 0.5466(2) -0.3553(3) 0.0575 1.0000 Uani D
H11 H 0.412(3) 0.555(2) 0.177(2) 0.0557 1.0000 Uiso .
H12 H 0.451(3) 0.4573(18) 0.091(3) 0.0544 1.0000 Uiso .
H21 H 0.548(3) 0.5039(17) 0.377(2) 0.0406 1.0000 Uiso .
H31 H 0.767(3) 0.3838(16) 0.308(2) 0.0390 1.0000 Uiso .
H41 H 0.689(3) 0.2230(19) 0.391(2) 0.0548 1.0000 Uiso .
H42 H 0.476(3) 0.2530(19) 0.380(2) 0.0538 1.0000 Uiso .
H61 H 0.100(3) 0.2919(18) 0.426(3) 0.0535 1.0000 Uiso .
H71 H 0.099(3) 0.189(2) 0.620(3) 0.0588 1.0000 Uiso .
H91 H 0.307(3) 0.404(2) 0.874(3) 0.0663 1.0000 Uiso .
H101 H 0.309(3) 0.515(2) 0.672(2) 0.0550 1.0000 Uiso .
H111 H 0.206(4) 0.2466(17) 0.972(2) 0.1100 1.0000 Uiso D
H112 H 0.108(3) 0.1681(18) 0.882(3) 0.1101 1.0000 Uiso D
H113 H 0.318(3) 0.1706(18) 0.891(3) 0.1099 1.0000 Uiso D
H131 H 0.651(3) 0.242(2) -0.166(2) 0.0575 1.0000 Uiso .
H141 H 0.663(3) 0.3632(19) -0.359(3) 0.0598 1.0000 Uiso .
H161 H 0.935(3) 0.547(2) -0.089(2) 0.0579 1.0000 Uiso .
H171 H 0.941(3) 0.4282(18) 0.088(3) 0.0549 1.0000 Uiso .
H181 H 0.878(3) 0.5965(15) -0.332(2) 0.0852 1.0000 Uiso D
H182 H 0.823(3) 0.5173(16) -0.4453(19) 0.0854 1.0000 Uiso D
H183 H 0.680(2) 0.5753(17) -0.364(2) 0.0854 1.0000 Uiso D

loop_
_atom_site_aniso_label
_atom_site_aniso_U_11
_atom_site_aniso_U_22
_atom_site_aniso_U_33
_atom_site_aniso_U_23
_atom_site_aniso_U_13
_atom_site_aniso_U_12
S1 0.03639(19) 0.0287(2) 0.0347(2) -0.00548(17) -0.00278(15) 0.00188(17)
S2 0.0475(2) 0.0305(2) 0.0327(2) -0.00347(17) -0.00187(16) 0.00643(18)
O1 0.0540(8) 0.0284(7) 0.0484(7) -0.0096(6) -0.0010(6) -0.0003(5)
O2 0.0381(6) 0.0463(7) 0.0436(6) -0.0039(7) -0.0089(5) 0.0075(6)
O3 0.0468(7) 0.0529(8) 0.0402(7) -0.0032(7) -0.0057(5) 0.0164(7)
O4 0.0794(10) 0.0274(7) 0.0452(7) -0.0070(6) -0.0018(7) 0.0037(6)
N1 0.0379(7) 0.0316(7) 0.0303(7) -0.0043(5) -0.0021(6) 0.0010(6)
N2 0.0441(8) 0.0263(7) 0.0321(7) -0.0017(5) 0.0008(6) -0.0012(6)
C1 0.0587(11) 0.0407(10) 0.0352(9) 0.0095(9) 0.0037(8) 0.0122(10)
C2 0.0374(8) 0.0276(7) 0.0334(8) -0.0017(6) 0.0003(6) -0.0040(6)
C3 0.0393(9) 0.0312(8) 0.0270(7) -0.0002(6) -0.0025(6) 0.0018(6)
C4 0.0599(12) 0.0362(10) 0.0386(10) 0.0109(8) 0.0085(8) 0.0082(8)
C5 0.0326(8) 0.0360(9) 0.0351(9) -0.0039(7) 0.0019(7) 0.0018(7)
C6 0.0474(10) 0.0405(11) 0.0410(10) -0.0050(8) -0.0004(8) -0.0059(8)
C7 0.0537(11) 0.0381(12) 0.0535(11) 0.0029(9) 0.0103(9) -0.0035(9)
C8 0.0446(10) 0.0607(14) 0.0436(10) 0.0094(9) 0.0097(8) 0.0124(9)
C9 0.0640(14) 0.0653(15) 0.0355(10) -0.0044(10) -0.0049(9) 0.0036(11)
C10 0.0562(12) 0.0458(11) 0.0346(9) -0.0053(8) -0.0052(8) -0.0017(9)
C11 0.0726(17) 0.089(2) 0.0602(16) 0.0288(14) 0.0212(13) 0.0221(14)
C12 0.0391(9) 0.0338(9) 0.0306(8) -0.0057(7) -0.0006(7) 0.0035(7)
C13 0.0610(12) 0.0372(10) 0.0433(11) -0.0047(8) -0.0124(9) -0.0075(9)
C14 0.0631(12) 0.0497(12) 0.0367(10) 0.0025(9) -0.0153(9) -0.0071(9)
C15 0.0430(9) 0.0417(10) 0.0370(9) 0.0011(8) 0.0049(7) 0.0032(7)
C16 0.0643(12) 0.0449(11) 0.0377(9) -0.0087(9) 0.0067(8) -0.0175(11)
C17 0.0586(12) 0.0472(11) 0.0291(9) -0.0064(8) 0.0014(8) -0.0135(9)
C18 0.0704(15) 0.0512(13) 0.0507(12) 0.0137(11) 0.0002(11) -0.0014(11)

loop_
_atom_type_symbol
_atom_type_scat_dispersion_real
_atom_type_scat_dispersion_imag
_atom_type_scat_Cromer_Mann_a1
_atom_type_scat_Cromer_Mann_b1
_atom_type_scat_Cromer_Mann_a2
_atom_type_scat_Cromer_Mann_b2
_atom_type_scat_Cromer_Mann_a3
_atom_type_scat_Cromer_Mann_b3
_atom_type_scat_Cromer_Mann_a4
_atom_type_scat_Cromer_Mann_b4
_atom_type_scat_Cromer_Mann_c
_atom_type_scat_source
C 0.0033 0.0016 2.3100 20.8439 1.0200 10.2075 1.5886 0.5687 0.8650 51.6512 0.2156 'International Tables Vol C 4.2.6.8 and 6.1.1.4'
H 0.0000 0.0000 0.4930 10.5109 0.3229 26.1257 0.1402 3.1424 0.0408 57.7998 0.0030 'International Tables Vol C 4.2.6.8 and 6.1.1.4'
N 0.0061 0.0033 12.2126 0.0057 3.1322 9.8933 2.0125 28.9975 1.1663 0.5826 -11.5290 'International Tables Vol C 4.2.6.8 and 6.1.1.4'
O 0.0106 0.0060 3.0485 13.2771 2.2868 5.7011 1.5463 0.3239 0.8670 32.9089 0.2508 'International Tables Vol C 4.2.6.8 and 6.1.1.4'
S 0.1246 0.1234 6.9053 1.4679 5.2034 22.2151 1.4379 0.2536 1.5863 56.1720 0.8669 'International Tables Vol C 4.2.6.8 and 6.1.1.4'

loop_
_exptl_crystal_face_index_h
_exptl_crystal_face_index_k
_exptl_crystal_face_index_l
_exptl_crystal_face_perp_dist
1 0 0 0.030
-1 0 0 0.100
0 1 0 0.140
0 -1 0 0.170
-1 -2 2 0.157
1 2 -2 0.094

loop_
_geom_angle_atom_site_label_1
_geom_angle_atom_site_label_2
_geom_angle_atom_site_label_3
_geom_angle
_geom_angle_publ_flag
O1 S1 O2 117.25(9) yes
O1 S1 N1 112.19(8) yes
O2 S1 N1 106.20(8) yes
O1 S1 C5 109.35(9) yes
O2 S1 C5 110.56(8) yes
N1 S1 C5 99.87(8) yes
O3 S2 O4 118.10(9) yes
O3 S2 N2 111.15(8) yes
O4 S2 N2 106.38(9) yes
O3 S2 C12 109.43(9) yes
O4 S2 C12 110.18(9) yes
N2 S2 C12 100.08(8) yes
S1 N1 C1 116.76(13) yes
S1 N1 C2 115.77(11) yes
C1 N1 C2 59.37(11) yes
S2 N2 C3 115.82(12) yes
S2 N2 C4 116.20(13) yes
C3 N2 C4 59.82(12) yes
N1 C1 C2 60.18(11) yes
N1 C1 H11 116.9(15) no
C2 C1 H11 114.2(15) no
N1 C1 H12 116.8(15) no
C2 C1 H12 118.6(14) no
H11 C1 H12 118(2) no
N1 C2 C1 60.45(12) yes
N1 C2 C3 115.95(14) yes
C1 C2 C3 122.40(15) yes
N1 C2 H21 112.6(11) no
C1 C2 H21 114.4(12) no
C3 C2 H21 117.7(12) no
C2 C3 N2 115.38(13) yes
C2 C3 C4 122.43(16) yes
N2 C3 C4 60.51(12) yes
C2 C3 H31 112.3(13) no
N2 C3 H31 115.8(13) no
C4 C3 H31 120.0(13) no
N2 C4 C3 59.67(11) yes
N2 C4 H41 116.9(13) no
C3 C4 H41 114.9(14) no
N2 C4 H42 111.7(14) no
C3 C4 H42 118.9(15) no
H41 C4 H42 120(2) no
S1 C5 C6 119.25(14) yes
S1 C5 C10 119.62(16) yes
C6 C5 C10 121.13(19) yes
C5 C6 C7 119.37(19) yes
C5 C6 H61 119.7(15) no
C7 C6 H61 120.7(15) no
C6 C7 C8 121.5(2) yes
C6 C7 H71 119.0(16) no
C8 C7 H71 119.5(16) no
C7 C8 C9 117.7(2) yes
C7 C8 C11 121.4(2) yes
C9 C8 C11 120.9(2) yes
C8 C9 C10 121.9(2) yes
C8 C9 H91 118.1(16) no
C10 C9 H91 120.0(16) no
C9 C10 C5 118.4(2) yes
C9 C10 H101 122.2(14) no
C5 C10 H101 119.3(14) no
C8 C11 H111 109.9(14) no
C8 C11 H112 108.0(14) no
H111 C11 H112 106.9(16) no
C8 C11 H113 112.8(14) no
H111 C11 H113 107.5(15) no
H112 C11 H113 111.6(16) no
S2 C12 C13 120.18(16) yes
S2 C12 C17 119.24(14) yes
C13 C12 C17 120.55(18) yes
C12 C13 C14 119.27(19) yes
C12 C13 H131 115.3(15) no
C14 C13 H131 125.2(15) no
C13 C14 C15 121.43(18) yes
C13 C14 H141 122.1(15) no
C15 C14 H141 116.5(15) no
C14 C15 C16 118.33(18) yes
C14 C15 C18 120.62(18) yes
C16 C15 C18 121.0(2) yes
C15 C16 C17 121.5(2) yes
C15 C16 H161 121.1(15) no
C17 C16 H161 117.4(15) no
C12 C17 C16 118.90(18) yes
C12 C17 H171 122.0(14) no
C16 C17 H171 118.9(14) no
C15 C18 H181 109.3(13) no
C15 C18 H182 110.8(13) no
H181 C18 H182 109.1(15) no
C15 C18 H183 109.2(13) no
H181 C18 H183 110.2(15) no
H182 C18 H183 108.2(15) no

loop_
_geom_bond_atom_site_label_1
_geom_bond_atom_site_label_2
_geom_bond_distance
_geom_bond_publ_flag
S1 O1 1.4397(13) yes
S1 O2 1.4368(11) yes
S1 N1 1.6643(15) yes
S1 C5 1.7564(19) yes
S2 O3 1.4403(13) yes
S2 O4 1.4313(15) yes
S2 N2 1.6719(15) yes
S2 C12 1.758(2) yes
N1 C1 1.479(3) yes
N1 C2 1.475(2) yes
N2 C3 1.476(2) yes
N2 C4 1.489(2) yes
C1 C2 1.463(2) yes
C1 H11 0.88(3) no
C1 H12 0.94(2) no
C2 C3 1.489(2) yes
C2 H21 0.97(2) no
C3 C4 1.479(3) yes
C3 H31 0.94(2) no
C4 H41 0.96(2) no
C4 H42 0.96(2) no
C5 C6 1.386(3) yes
C5 C10 1.381(3) yes
C6 C7 1.375(3) yes
C6 H61 0.95(2) no
C7 C8 1.392(3) yes
C7 H71 0.88(3) no
C8 C9 1.394(3) yes
C8 C11 1.503(3) yes
C9 C10 1.389(3) yes
C9 H91 1.01(3) no
C10 H101 0.97(3) no
C11 H111 0.944(18) no
C11 H112 0.958(17) no
C11 H113 0.956(18) no
C12 C13 1.385(2) yes
C12 C17 1.386(3) yes
C13 C14 1.379(3) yes
C13 H131 0.92(3) no
C14 C15 1.380(3) yes
C14 H141 0.98(2) no
C15 C16 1.387(3) yes
C15 C18 1.514(3) yes
C16 C17 1.382(3) yes
C16 H161 0.95(3) no
C17 H171 1.00(2) no
C18 H181 0.936(17) no
C18 H182 0.966(17) no
C18 H183 0.947(16) no

loop_
_geom_contact_atom_site_label_1
_geom_contact_atom_site_label_2
_geom_contact_distance
_geom_contact_site_symmetry_2
_geom_contact_publ_flag
O1 C4 3.239(2) 2_656 no
O2 C17 3.353(2) 1_455 no
O2 C3 3.354(2) 1_455 no
O3 C6 3.502(2) 1_655 no
O3 C18 3.579(3) 2_745 no
O4 C1 3.159(3) 2_645 no
C9 C16 3.450(3) 1_456 no
C9 C14 3.468(3) 1_556 no
C9 C13 3.576(3) 1_556 no

loop_
_geom_torsion_atom_site_label_1
_geom_torsion_atom_site_label_2
_geom_torsion_atom_site_label_3
_geom_torsion_atom_site_label_4
_geom_torsion
_geom_torsion_publ_flag
S1 N1 C1 C2 105.5(1) no
S1 N1 C2 C1 -107.2(2) no
S1 N1 C2 C3 138.7(1) no
S1 C5 C6 C7 178.0(2) no
S1 C5 C10 C9 -178.7(2) no
S2 N2 C3 C2 138.9(1) no
S2 N2 C3 C4 -106.6(2) no
S2 N2 C4 C3 106.0(1) no
S2 C12 C13 C14 176.2(2) no
S2 C12 C17 C16 -175.8(2) no
O1 S1 N1 C1 -39.6(2) no
O1 S1 N1 C2 27.5(1) no
O1 S1 C5 C6 -179.9(2) no
O1 S1 C5 C10 -0.1(2) no
O2 S1 N1 C1 89.7(2) no
O2 S1 N1 C2 156.8(1) no
O2 S1 C5 C6 49.6(2) no
O2 S1 C5 C10 -130.6(2) no
O3 S2 N2 C3 29.3(2) no
O3 S2 N2 C4 -38.1(2) no
O3 S2 C12 C13 144.5(2) no
O3 S2 C12 C17 -37.4(2) no
O4 S2 N2 C3 159.1(1) no
O4 S2 N2 C4 91.7(1) no
O4 S2 C12 C13 13.1(2) no
O4 S2 C12 C17 -168.8(2) no
N1 S1 C5 C6 -62.0(2) no
N1 S1 C5 C10 117.8(2) no
N1 C1 C2 C3 103.6(2) no
N1 C2 C3 N2 38.8(2) no
N1 C2 C3 C4 -31.0(2) no
N2 S2 C12 C13 -98.7(2) no
N2 S2 C12 C17 79.5(2) no
N2 C3 C2 C1 -31.2(2) no
N2 C4 C3 C2 102.9(2) no
C1 N1 S1 C5 -155.3(1) no
C1 N1 C2 C3 -114.1(2) no
C1 C2 C3 C4 -101.1(2) no
C2 N1 S1 C5 -88.3(1) no
C2 C3 N2 C4 -114.4(2) no
C3 N2 S2 C12 -86.2(1) no
C4 N2 S2 C12 -153.6(1) no
C5 C6 C7 C8 0.8(3) no
C5 C10 C9 C8 0.6(3) no
C6 C5 C10 C9 1.1(3) no
C6 C7 C8 C9 0.9(3) no
C6 C7 C8 C11 -178.8(2) no
C7 C6 C5 C10 -1.8(3) no
C7 C8 C9 C10 -1.6(3) no
C10 C9 C8 C11 178.1(2) no
C12 C13 C14 C15 -0.2(3) no
C12 C17 C16 C15 -0.8(3) no
C13 C12 C17 C16 2.3(3) no
C13 C14 C15 C16 1.7(3) no
C13 C14 C15 C18 -177.6(2) no
C14 C13 C12 C17 -1.9(3) no
C14 C15 C16 C17 -1.2(3) no
C17 C16 C15 C18 178.1(2) no
